data_2226547
loop_
_publ_author_name
'Arshad, Afsheen'
'Osman, Hasnah'
'Chan, Kit Lam'
'Yeap, Chin Sing'
'Fun, Hoong-Kun'

_publ_section_title
;
 3-{2-[2-(Diphenylmethylene)hydrazinyl]thiazol-4-yl}-2<i>H</i>-chromen-2-one
;
_journal_coeditor_code IS2564
_journal_issue 7
_journal_name_full 'Acta Crystallographica Section E'
_journal_page_first o1788
_journal_page_last o1789
_journal_paper_doi 10.1107/S1600536810023627
_journal_volume 66
_journal_year 2010
_chemical_formula_iupac 'C25 H17 N3 O2 S'
_chemical_formula_moiety 'C25 H17 N3 O2 S'
_chemical_formula_sum 'C25 H17 N3 O2 S'
_chemical_formula_weight 423.48
_chemical_name_systematic
;
3-{2-[2-(Diphenylmethylene)hydrazinyl]thiazol-4-yl}-2<i>H</i>-chromen-2-one
;
_space_group_IT_number 14
_symmetry_cell_setting monoclinic
_symmetry_space_group_name_Hall '-P 2ybc'
_symmetry_space_group_name_H-M 'P 1 21/c 1'
_atom_sites_solution_hydrogens geom
_atom_sites_solution_primary direct
_atom_sites_solution_secondary difmap
_audit_creation_method SHELXL-97
_cell_angle_alpha 90.00
_cell_angle_beta 107.563(2)
_cell_angle_gamma 90.00
_cell_formula_units_Z 4
_cell_length_a 13.8705(18)
_cell_length_b 12.9101(17)
_cell_length_c 11.8534(16)
_cell_measurement_reflns_used 2695
_cell_measurement_temperature 100.00(10)
_cell_measurement_theta_max 25.71
_cell_measurement_theta_min 2.20
_cell_volume 2023.6(5)
_computing_cell_refinement 'SAINT (Bruker, 2009)'
_computing_data_collection 'APEX2 (Bruker, 2009)'
_computing_data_reduction 'SAINT (Bruker, 2009)'
_computing_molecular_graphics 'SHELXTL (Sheldrick, 2008)'
_computing_publication_material
;
SHELXTL (Sheldrick, 2008) and PLATON (Spek, 2009)
;
_computing_structure_refinement 'SHELXTL (Sheldrick, 2008)'
_computing_structure_solution 'SHELXTL (Sheldrick, 2008)'
_diffrn_ambient_temperature 100
_diffrn_measured_fraction_theta_full 0.997
_diffrn_measured_fraction_theta_max 0.997
_diffrn_measurement_device_type 'Bruker APEXII DUO CCD area-detector'
_diffrn_measurement_method '\f and \w scans'
_diffrn_radiation_monochromator graphite
_diffrn_radiation_source 'fine-focus sealed tube'
_diffrn_radiation_type MoK\a
_diffrn_radiation_wavelength 0.71073
_diffrn_reflns_av_R_equivalents 0.0674
_diffrn_reflns_av_sigmaI/netI 0.0573
_diffrn_reflns_limit_h_max 17
_diffrn_reflns_limit_h_min -17
_diffrn_reflns_limit_k_max 16
_diffrn_reflns_limit_k_min -16
_diffrn_reflns_limit_l_max 14
_diffrn_reflns_limit_l_min -14
_diffrn_reflns_number 17920
_diffrn_reflns_theta_full 26.50
_diffrn_reflns_theta_max 26.50
_diffrn_reflns_theta_min 2.20
_diffrn_standards_number 0
_exptl_absorpt_coefficient_mu 0.189
_exptl_absorpt_correction_T_max 0.9925
_exptl_absorpt_correction_T_min 0.9491
_exptl_absorpt_correction_type multi-scan
_exptl_absorpt_process_details '(<i>SADABS</i>; Bruker, 2009)'
_exptl_crystal_colour brown
_exptl_crystal_density_diffrn 1.390
_exptl_crystal_density_method 'not measured'
_exptl_crystal_description plate
_exptl_crystal_F_000 880
_exptl_crystal_size_max 0.28
_exptl_crystal_size_mid 0.13
_exptl_crystal_size_min 0.04
_refine_diff_density_max 0.243
_refine_diff_density_min -0.316
_refine_ls_extinction_method none
_refine_ls_goodness_of_fit_ref 1.042
_refine_ls_hydrogen_treatment mixed
_refine_ls_matrix_type full
_refine_ls_number_parameters 284
_refine_ls_number_reflns 4181
_refine_ls_number_restraints 0
_refine_ls_restrained_S_all 1.042
_refine_ls_R_factor_all 0.0805
_refine_ls_R_factor_gt 0.0451
_refine_ls_shift/su_max 0.000
_refine_ls_shift/su_mean <0.001
_refine_ls_structure_factor_coef Fsqd
_refine_ls_weighting_details 'calc w=1/[\s^2^(Fo^2^)+(0.0488P)^2^+1.1918P] where P=(Fo^2^+2Fc^2^)/3'
_refine_ls_weighting_scheme calc
_refine_ls_wR_factor_gt 0.1008
_refine_ls_wR_factor_ref 0.1248
_reflns_number_gt 2909
_reflns_number_total 4181
_reflns_threshold_expression 'I > 2\s(I)'
_cod_data_source_file is2564.cif
_cod_data_source_block I
_cod_original_sg_symbol_H-M 'P 21/c'
_cod_database_code 2226547
_cod_database_fobs_code 2226547

loop_
_symmetry_equiv_pos_as_xyz
'x, y, z'
'-x, y+1/2, -z+1/2'
'-x, -y, -z'
'x, -y-1/2, z-1/2'

loop_
_atom_site_type_symbol
_atom_site_label
_atom_site_fract_x
_atom_site_fract_y
_atom_site_fract_z
_atom_site_U_iso_or_equiv
_atom_site_adp_type
_atom_site_calc_flag
_atom_site_refinement_flags
_atom_site_occupancy
_atom_site_disorder_assembly
_atom_site_disorder_group
S S1 0.27268(5) 0.29137(5) 0.91250(6) 0.02688(18) Uani d . 1 . .
O O1 0.03690(14) 0.49303(13) 1.21227(16) 0.0322(5) Uani d . 1 . .
O O2 0.12420(15) 0.53063(13) 1.09019(17) 0.0375(5) Uani d . 1 . .
N N1 0.18366(15) 0.20621(15) 1.05262(17) 0.0216(4) Uani d . 1 . .
N N2 0.25985(16) 0.08768(16) 0.95524(19) 0.0257(5) Uani d . 1 . .
N N3 0.32315(15) 0.07961(15) 0.88597(17) 0.0230(5) Uani d . 1 . .
C C1 0.09314(19) 0.46244(19) 1.1393(2) 0.0267(6) Uani d . 1 . .
C C2 -0.00360(19) 0.42446(19) 1.2744(2) 0.0265(6) Uani d . 1 . .
C C3 -0.0574(2) 0.4642(2) 1.3458(3) 0.0377(7) Uani d . 1 . .
H H3A -0.0672 0.5352 1.3499 0.045 Uiso calc R 1 . .
C C4 -0.0961(2) 0.3960(2) 1.4110(3) 0.0355(7) Uani d . 1 . .
H H4A -0.1313 0.4218 1.4604 0.043 Uiso calc R 1 . .
C C5 -0.08363(19) 0.2904(2) 1.4042(2) 0.0274(6) Uani d . 1 . .
H H5A -0.1104 0.2456 1.4485 0.033 Uiso calc R 1 . .
C C6 -0.03123(17) 0.25172(19) 1.3315(2) 0.0225(5) Uani d . 1 . .
H H6A -0.0231 0.1805 1.3266 0.027 Uiso calc R 1 . .
C C7 0.00990(17) 0.31838(18) 1.2649(2) 0.0209(5) Uani d . 1 . .
C C8 0.06701(18) 0.28439(18) 1.1895(2) 0.0213(5) Uani d . 1 . .
H H8A 0.0760 0.2137 1.1817 0.026 Uiso calc R 1 . .
C C9 0.10832(17) 0.35054(18) 1.1294(2) 0.0212(5) Uani d . 1 . .
C C10 0.16787(18) 0.31334(18) 1.0546(2) 0.0209(5) Uani d . 1 . .
C C11 0.20939(19) 0.37041(19) 0.9838(2) 0.0268(6) Uani d . 1 . .
H H11A 0.2042 0.4420 0.9753 0.032 Uiso calc R 1 . .
C C12 0.23598(18) 0.18608(18) 0.9809(2) 0.0225(5) Uani d . 1 . .
C C13 0.35407(18) -0.01140(18) 0.8675(2) 0.0210(5) Uani d . 1 . .
C C14 0.42271(18) -0.01483(18) 0.7927(2) 0.0213(5) Uani d . 1 . .
C C15 0.42459(18) 0.06486(19) 0.7143(2) 0.0232(5) Uani d . 1 . .
H H15A 0.3784 0.1189 0.7037 0.028 Uiso calc R 1 . .
C C16 0.49430(19) 0.0646(2) 0.6520(2) 0.0261(6) Uani d . 1 . .
H H16A 0.4949 0.1184 0.6000 0.031 Uiso calc R 1 . .
C C17 0.5631(2) -0.0155(2) 0.6670(2) 0.0288(6) Uani d . 1 . .
H H17A 0.6097 -0.0156 0.6247 0.035 Uiso calc R 1 . .
C C18 0.56302(19) -0.0957(2) 0.7446(2) 0.0284(6) Uani d . 1 . .
H H18A 0.6098 -0.1492 0.7549 0.034 Uiso calc R 1 . .
C C19 0.49287(18) -0.09584(19) 0.8069(2) 0.0237(5) Uani d . 1 . .
H H19A 0.4923 -0.1500 0.8585 0.028 Uiso calc R 1 . .
C C20 0.33051(17) -0.11039(18) 0.9191(2) 0.0210(5) Uani d . 1 . .
C C21 0.36721(19) -0.12891(19) 1.0402(2) 0.0268(6) Uani d . 1 . .
H H21A 0.4018 -0.0770 1.0907 0.032 Uiso calc R 1 . .
C C22 0.3526(2) -0.2240(2) 1.0859(2) 0.0288(6) Uani d . 1 . .
H H22A 0.3778 -0.2360 1.1669 0.035 Uiso calc R 1 . .
C C23 0.30028(19) -0.3019(2) 1.0112(2) 0.0273(6) Uani d . 1 . .
H H23A 0.2916 -0.3664 1.0417 0.033 Uiso calc R 1 . .
C C24 0.26132(19) -0.28293(19) 0.8913(2) 0.0282(6) Uani d . 1 . .
H H24A 0.2250 -0.3342 0.8411 0.034 Uiso calc R 1 . .
C C25 0.27632(18) -0.18767(19) 0.8457(2) 0.0238(5) Uani d . 1 . .
H H25A 0.2498 -0.1753 0.7649 0.029 Uiso calc R 1 . .
H H1N2 0.2549(19) 0.034(2) 1.003(2) 0.027(7) Uiso d . 1 . .

loop_
_atom_site_aniso_label
_atom_site_aniso_U_11
_atom_site_aniso_U_22
_atom_site_aniso_U_33
_atom_site_aniso_U_12
_atom_site_aniso_U_13
_atom_site_aniso_U_23
S1 0.0327(4) 0.0239(3) 0.0311(4) -0.0054(3) 0.0203(3) -0.0020(3)
O1 0.0445(11) 0.0185(9) 0.0433(11) 0.0005(8) 0.0277(10) -0.0013(8)
O2 0.0531(13) 0.0196(9) 0.0524(12) -0.0013(9) 0.0350(11) 0.0020(9)
N1 0.0227(10) 0.0206(10) 0.0244(11) 0.0010(9) 0.0116(9) -0.0006(9)
N2 0.0305(12) 0.0211(11) 0.0344(12) 0.0012(9) 0.0230(11) 0.0009(10)
N3 0.0245(11) 0.0237(11) 0.0260(11) -0.0008(9) 0.0153(10) -0.0015(9)
C1 0.0319(14) 0.0208(13) 0.0312(14) 0.0010(11) 0.0153(13) -0.0020(11)
C2 0.0302(14) 0.0219(13) 0.0313(14) -0.0006(11) 0.0153(12) 0.0014(11)
C3 0.0533(19) 0.0200(13) 0.0517(18) 0.0034(13) 0.0336(16) -0.0029(13)
C4 0.0405(16) 0.0312(15) 0.0456(17) 0.0047(12) 0.0292(15) -0.0048(13)
C5 0.0262(13) 0.0299(14) 0.0304(14) -0.0022(11) 0.0150(12) 0.0003(11)
C6 0.0223(12) 0.0202(12) 0.0254(13) -0.0009(10) 0.0077(11) -0.0005(10)
C7 0.0182(12) 0.0224(13) 0.0211(12) -0.0005(10) 0.0046(10) -0.0008(10)
C8 0.0208(12) 0.0188(12) 0.0227(12) 0.0003(10) 0.0044(11) -0.0027(10)
C9 0.0184(12) 0.0222(13) 0.0220(12) -0.0015(10) 0.0048(11) -0.0036(10)
C10 0.0217(12) 0.0184(12) 0.0241(12) -0.0017(10) 0.0091(11) -0.0020(10)
C11 0.0329(14) 0.0202(13) 0.0321(14) -0.0029(11) 0.0172(13) -0.0030(11)
C12 0.0224(13) 0.0215(13) 0.0262(13) -0.0012(10) 0.0113(11) -0.0002(10)
C13 0.0209(12) 0.0231(13) 0.0210(12) -0.0017(10) 0.0094(11) -0.0010(10)
C14 0.0237(13) 0.0222(13) 0.0205(12) -0.0039(10) 0.0106(11) -0.0051(10)
C15 0.0230(13) 0.0269(13) 0.0182(12) 0.0006(11) 0.0040(11) -0.0019(10)
C16 0.0301(14) 0.0316(14) 0.0182(13) -0.0013(11) 0.0096(12) 0.0012(11)
C17 0.0310(14) 0.0332(15) 0.0287(14) -0.0007(12) 0.0189(13) -0.0057(12)
C18 0.0296(14) 0.0305(14) 0.0298(14) 0.0035(11) 0.0161(13) -0.0047(11)
C19 0.0263(13) 0.0237(13) 0.0240(13) -0.0030(10) 0.0119(12) -0.0039(10)
C20 0.0196(12) 0.0209(12) 0.0269(13) 0.0007(10) 0.0137(11) -0.0015(10)
C21 0.0285(14) 0.0250(13) 0.0283(14) -0.0027(11) 0.0106(12) -0.0017(11)
C22 0.0309(14) 0.0321(15) 0.0223(13) 0.0011(11) 0.0062(12) 0.0043(11)
C23 0.0279(14) 0.0249(13) 0.0311(14) -0.0021(11) 0.0120(12) 0.0040(11)
C24 0.0296(14) 0.0256(14) 0.0312(15) -0.0059(11) 0.0119(12) -0.0043(11)
C25 0.0227(13) 0.0306(14) 0.0174(12) -0.0039(11) 0.0052(11) -0.0025(10)

loop_
_atom_type_symbol
_atom_type_description
_atom_type_scat_dispersion_real
_atom_type_scat_dispersion_imag
_atom_type_scat_source
C C 0.0033 0.0016 'International Tables Vol C Tables 4.2.6.8 and 6.1.1.4'
H H 0.0000 0.0000 'International Tables Vol C Tables 4.2.6.8 and 6.1.1.4'
N N 0.0061 0.0033 'International Tables Vol C Tables 4.2.6.8 and 6.1.1.4'
O O 0.0106 0.0060 'International Tables Vol C Tables 4.2.6.8 and 6.1.1.4'
S S 0.1246 0.1234 'International Tables Vol C Tables 4.2.6.8 and 6.1.1.4'

loop_
_geom_angle_atom_site_label_1
_geom_angle_atom_site_label_2
_geom_angle_atom_site_label_3
_geom_angle_site_symmetry_1
_geom_angle_site_symmetry_3
_geom_angle
_geom_angle_publ_flag
C11 S1 C12 . . 88.29(11) ?
C2 O1 C1 . . 123.27(19) ?
C12 N1 C10 . . 109.20(19) ?
C12 N2 N3 . . 116.31(19) ?
C12 N2 H1N2 . . 119.7(16) ?
N3 N2 H1N2 . . 119.8(16) ?
C13 N3 N2 . . 118.33(19) ?
O2 C1 O1 . . 116.4(2) ?
O2 C1 C9 . . 126.8(2) ?
O1 C1 C9 . . 116.8(2) ?
O1 C2 C3 . . 118.1(2) ?
O1 C2 C7 . . 120.3(2) ?
C3 C2 C7 . . 121.6(2) ?
C4 C3 C2 . . 118.5(2) ?
C4 C3 H3A . . 120.7 ?
C2 C3 H3A . . 120.7 ?
C5 C4 C3 . . 121.3(2) ?
C5 C4 H4A . . 119.3 ?
C3 C4 H4A . . 119.3 ?
C6 C5 C4 . . 119.6(2) ?
C6 C5 H5A . . 120.2 ?
C4 C5 H5A . . 120.2 ?
C5 C6 C7 . . 120.8(2) ?
C5 C6 H6A . . 119.6 ?
C7 C6 H6A . . 119.6 ?
C2 C7 C6 . . 118.2(2) ?
C2 C7 C8 . . 117.8(2) ?
C6 C7 C8 . . 124.1(2) ?
C9 C8 C7 . . 122.7(2) ?
C9 C8 H8A . . 118.6 ?
C7 C8 H8A . . 118.6 ?
C8 C9 C10 . . 121.4(2) ?
C8 C9 C1 . . 119.2(2) ?
C10 C9 C1 . . 119.4(2) ?
C11 C10 N1 . . 115.1(2) ?
C11 C10 C9 . . 127.9(2) ?
N1 C10 C9 . . 116.96(19) ?
C10 C11 S1 . . 110.66(18) ?
C10 C11 H11A . . 124.7 ?
S1 C11 H11A . . 124.7 ?
N1 C12 N2 . . 123.4(2) ?
N1 C12 S1 . . 116.69(18) ?
N2 C12 S1 . . 119.88(16) ?
N3 C13 C14 . . 115.7(2) ?
N3 C13 C20 . . 125.68(19) ?
C14 C13 C20 . . 118.54(19) ?
C15 C14 C19 . . 118.6(2) ?
C15 C14 C13 . . 121.4(2) ?
C19 C14 C13 . . 119.8(2) ?
C16 C15 C14 . . 120.8(2) ?
C16 C15 H15A . . 119.6 ?
C14 C15 H15A . . 119.6 ?
C17 C16 C15 . . 120.0(2) ?
C17 C16 H16A . . 120.0 ?
C15 C16 H16A . . 120.0 ?
C16 C17 C18 . . 120.4(2) ?
C16 C17 H17A . . 119.8 ?
C18 C17 H17A . . 119.8 ?
C17 C18 C19 . . 119.7(2) ?
C17 C18 H18A . . 120.1 ?
C19 C18 H18A . . 120.1 ?
C18 C19 C14 . . 120.5(2) ?
C18 C19 H19A . . 119.8 ?
C14 C19 H19A . . 119.8 ?
C25 C20 C21 . . 119.0(2) ?
C25 C20 C13 . . 120.1(2) ?
C21 C20 C13 . . 120.8(2) ?
C22 C21 C20 . . 120.4(2) ?
C22 C21 H21A . . 119.8 ?
C20 C21 H21A . . 119.8 ?
C21 C22 C23 . . 120.2(2) ?
C21 C22 H22A . . 119.9 ?
C23 C22 H22A . . 119.9 ?
C24 C23 C22 . . 119.6(2) ?
C24 C23 H23A . . 120.2 ?
C22 C23 H23A . . 120.2 ?
C23 C24 C25 . . 120.1(2) ?
C23 C24 H24A . . 120.0 ?
C25 C24 H24A . . 120.0 ?
C24 C25 C20 . . 120.7(2) ?
C24 C25 H25A . . 119.6 ?
C20 C25 H25A . . 119.6 ?

loop_
_geom_bond_atom_site_label_1
_geom_bond_atom_site_label_2
_geom_bond_site_symmetry_2
_geom_bond_distance
_geom_bond_publ_flag
S1 C11 . 1.724(2) ?
S1 C12 . 1.736(2) ?
O1 C2 . 1.375(3) ?
O1 C1 . 1.386(3) ?
O2 C1 . 1.205(3) ?
N1 C12 . 1.300(3) ?
N1 C10 . 1.402(3) ?
N2 C12 . 1.370(3) ?
N2 N3 . 1.375(2) ?
N2 H1N2 . 0.91(3) ?
N3 C13 . 1.292(3) ?
C1 C9 . 1.470(3) ?
C2 C3 . 1.385(3) ?
C2 C7 . 1.391(3) ?
C3 C4 . 1.382(4) ?
C3 H3A . 0.9300 ?
C4 C5 . 1.380(4) ?
C4 H4A . 0.9300 ?
C5 C6 . 1.378(3) ?
C5 H5A . 0.9300 ?
C6 C7 . 1.400(3) ?
C6 H6A . 0.9300 ?
C7 C8 . 1.430(3) ?
C8 C9 . 1.346(3) ?
C8 H8A . 0.9300 ?
C9 C10 . 1.464(3) ?
C10 C11 . 1.368(3) ?
C11 H11A . 0.9300 ?
C13 C14 . 1.485(3) ?
C13 C20 . 1.495(3) ?
C14 C15 . 1.392(3) ?
C14 C19 . 1.404(3) ?
C15 C16 . 1.382(3) ?
C15 H15A . 0.9300 ?
C16 C17 . 1.382(3) ?
C16 H16A . 0.9300 ?
C17 C18 . 1.385(3) ?
C17 H17A . 0.9300 ?
C18 C19 . 1.388(3) ?
C18 H18A . 0.9300 ?
C19 H19A . 0.9300 ?
C20 C25 . 1.387(3) ?
C20 C21 . 1.391(3) ?
C21 C22 . 1.382(3) ?
C21 H21A . 0.9300 ?
C22 C23 . 1.391(4) ?
C22 H22A . 0.9300 ?
C23 C24 . 1.382(4) ?
C23 H23A . 0.9300 ?
C24 C25 . 1.384(3) ?
C24 H24A . 0.9300 ?
C25 H25A . 0.9300 ?

loop_
_geom_hbond_atom_site_label_D
_geom_hbond_atom_site_label_H
_geom_hbond_atom_site_label_A
_geom_hbond_site_symmetry_A
_geom_hbond_distance_DH
_geom_hbond_distance_HA
_geom_hbond_distance_DA
_geom_hbond_angle_DHA
_geom_hbond_publ_flag
C6 H6A O1 2_547 0.9300 2.4600 3.377(3) 168.00 yes
C11 H11A O2 . 0.9300 2.3000 2.857(3) 118.00 yes
C21 H21A Cg1 3_657 0.93 2.49 3.387(3) 162 y
C24 H24A Cg2 3_557 0.93 2.78 3.536(3) 139 y

loop_
_geom_torsion_atom_site_label_1
_geom_torsion_atom_site_label_2
_geom_torsion_atom_site_label_3
_geom_torsion_atom_site_label_4
_geom_torsion_site_symmetry_1
_geom_torsion_site_symmetry_2
_geom_torsion_site_symmetry_3
_geom_torsion_site_symmetry_4
_geom_torsion
_geom_torsion_publ_flag
C12 N2 N3 C13 . . . . 174.6(2) ?
C2 O1 C1 O2 . . . . -179.9(2) ?
C2 O1 C1 C9 . . . . 0.3(4) ?
C1 O1 C2 C3 . . . . 179.2(3) ?
C1 O1 C2 C7 . . . . -0.7(4) ?
O1 C2 C3 C4 . . . . -178.3(3) ?
C7 C2 C3 C4 . . . . 1.6(4) ?
C2 C3 C4 C5 . . . . -1.1(5) ?
C3 C4 C5 C6 . . . . 0.2(4) ?
C4 C5 C6 C7 . . . . 0.3(4) ?
O1 C2 C7 C6 . . . . 178.9(2) ?
C3 C2 C7 C6 . . . . -1.0(4) ?
O1 C2 C7 C8 . . . . 0.2(4) ?
C3 C2 C7 C8 . . . . -179.6(3) ?
C5 C6 C7 C2 . . . . 0.0(4) ?
C5 C6 C7 C8 . . . . 178.6(2) ?
C2 C7 C8 C9 . . . . 0.7(4) ?
C6 C7 C8 C9 . . . . -177.9(2) ?
C7 C8 C9 C10 . . . . 178.9(2) ?
C7 C8 C9 C1 . . . . -1.1(4) ?
O2 C1 C9 C8 . . . . -179.1(3) ?
O1 C1 C9 C8 . . . . 0.6(4) ?
O2 C1 C9 C10 . . . . 0.9(4) ?
O1 C1 C9 C10 . . . . -179.4(2) ?
C12 N1 C10 C11 . . . . -0.1(3) ?
C12 N1 C10 C9 . . . . 178.9(2) ?
C8 C9 C10 C11 . . . . 176.1(3) ?
C1 C9 C10 C11 . . . . -3.9(4) ?
C8 C9 C10 N1 . . . . -2.8(3) ?
C1 C9 C10 N1 . . . . 177.2(2) ?
N1 C10 C11 S1 . . . . -1.0(3) ?
C9 C10 C11 S1 . . . . -179.9(2) ?
C12 S1 C11 C10 . . . . 1.3(2) ?
C10 N1 C12 N2 . . . . -176.8(2) ?
C10 N1 C12 S1 . . . . 1.2(3) ?
N3 N2 C12 N1 . . . . -174.4(2) ?
N3 N2 C12 S1 . . . . 7.6(3) ?
C11 S1 C12 N1 . . . . -1.5(2) ?
C11 S1 C12 N2 . . . . 176.6(2) ?
N2 N3 C13 C14 . . . . -179.6(2) ?
N2 N3 C13 C20 . . . . -2.6(4) ?
N3 C13 C14 C15 . . . . -22.3(3) ?
C20 C13 C14 C15 . . . . 160.5(2) ?
N3 C13 C14 C19 . . . . 152.8(2) ?
C20 C13 C14 C19 . . . . -24.5(3) ?
C19 C14 C15 C16 . . . . -0.2(4) ?
C13 C14 C15 C16 . . . . 174.9(2) ?
C14 C15 C16 C17 . . . . 0.1(4) ?
C15 C16 C17 C18 . . . . -0.3(4) ?
C16 C17 C18 C19 . . . . 0.5(4) ?
C17 C18 C19 C14 . . . . -0.6(4) ?
C15 C14 C19 C18 . . . . 0.5(4) ?
C13 C14 C19 C18 . . . . -174.7(2) ?
N3 C13 C20 C25 . . . . 117.4(3) ?
C14 C13 C20 C25 . . . . -65.7(3) ?
N3 C13 C20 C21 . . . . -66.3(3) ?
C14 C13 C20 C21 . . . . 110.6(3) ?
C25 C20 C21 C22 . . . . 2.0(3) ?
C13 C20 C21 C22 . . . . -174.3(2) ?
C20 C21 C22 C23 . . . . -0.5(4) ?
C21 C22 C23 C24 . . . . -1.3(4) ?
C22 C23 C24 C25 . . . . 1.4(4) ?
C23 C24 C25 C20 . . . . 0.1(4) ?
C21 C20 C25 C24 . . . . -1.9(3) ?
C13 C20 C25 C24 . . . . 174.5(2) ?

loop_
_cod_related_entry_id
_cod_related_entry_database
_cod_related_entry_code
1 ChemSpider 3224497
